data_2219806
loop_
_publ_author_name
'Xie, Jian-Wu'
'Lv, Lu-Ping'
'Yu, Wen-Bo'
'Li, Wei-Wei'
'Hu, Xian-Chao'

_publ_section_title
;
 (Methoxycarbonyl)hydrazinium chloride monohydrate
;
_journal_coeditor_code CI2680
_journal_issue 11
_journal_name_full 'Acta Crystallographica Section E'
_journal_page_first o2064
_journal_paper_doi 10.1107/S1600536808031474
_journal_volume 64
_journal_year 2008
_chemical_formula_iupac 'C2 H7 N2 O2 +, Cl -, H2 O'
_chemical_formula_moiety 'C2 H7 N2 O2 +, Cl -, H2 O'
_chemical_formula_sum 'C2 H9 Cl N2 O3'
_chemical_formula_weight 144.56
_chemical_name_systematic
;
(Methoxycarbonyl)hydrazinium chloride monohydrate
;
_space_group_IT_number 14
_symmetry_cell_setting monoclinic
_symmetry_space_group_name_Hall '-P 2ybc'
_symmetry_space_group_name_H-M 'P 1 21/c 1'
_atom_sites_solution_hydrogens geom
_atom_sites_solution_primary direct
_atom_sites_solution_secondary difmap
_audit_creation_method SHELXL-97
_cell_angle_alpha 90.00
_cell_angle_beta 97.199(4)
_cell_angle_gamma 90.00
_cell_formula_units_Z 4
_cell_length_a 12.6621(13)
_cell_length_b 7.6444(7)
_cell_length_c 6.6948(7)
_cell_measurement_reflns_used 1122
_cell_measurement_temperature 123(2)
_cell_measurement_theta_max 25.0
_cell_measurement_theta_min 1.6
_cell_volume 642.91(11)
_computing_cell_refinement 'SAINT (Bruker, 2002)'
_computing_data_collection 'SMART (Bruker, 2002)'
_computing_data_reduction 'SAINT (Bruker, 2002)'
_computing_molecular_graphics 'SHELXTL (Sheldrick, 2008)'
_computing_publication_material 'SHELXTL (Sheldrick, 2008)'
_computing_structure_refinement 'SHELXL97 (Sheldrick, 2008)'
_computing_structure_solution 'SHELXS97 (Sheldrick, 2008)'
_diffrn_ambient_temperature 273(2)
_diffrn_measured_fraction_theta_full 0.974
_diffrn_measured_fraction_theta_max 0.994
_diffrn_measurement_device_type 'Bruker SMART CCD area-detector'
_diffrn_measurement_method '\f and \w'
_diffrn_radiation_monochromator graphite
_diffrn_radiation_source 'fine-focus sealed tube'
_diffrn_radiation_type MoK\a
_diffrn_radiation_wavelength 0.71073
_diffrn_reflns_av_R_equivalents 0.0206
_diffrn_reflns_av_sigmaI/netI 0.0154
_diffrn_reflns_limit_h_max 15
_diffrn_reflns_limit_h_min -14
_diffrn_reflns_limit_k_max 9
_diffrn_reflns_limit_k_min -9
_diffrn_reflns_limit_l_max 8
_diffrn_reflns_limit_l_min -8
_diffrn_reflns_number 7105
_diffrn_reflns_theta_full 27.53
_diffrn_reflns_theta_max 27.53
_diffrn_reflns_theta_min 1.62
_diffrn_standards_number 0
_exptl_absorpt_coefficient_mu 0.525
_exptl_absorpt_correction_T_max 0.881
_exptl_absorpt_correction_T_min 0.861
_exptl_absorpt_correction_type multi-scan
_exptl_absorpt_process_details '(SADABS; Bruker, 2002)'
_exptl_crystal_colour colourless
_exptl_crystal_density_diffrn 1.494
_exptl_crystal_density_method 'not measured'
_exptl_crystal_description Block
_exptl_crystal_F_000 304
_exptl_crystal_size_max 0.28
_exptl_crystal_size_mid 0.24
_exptl_crystal_size_min 0.23
_refine_diff_density_max 0.590
_refine_diff_density_min -0.300
_refine_ls_extinction_method none
_refine_ls_goodness_of_fit_ref 1.045
_refine_ls_hydrogen_treatment mixed
_refine_ls_matrix_type full
_refine_ls_number_parameters 97
_refine_ls_number_reflns 1445
_refine_ls_number_restraints 3
_refine_ls_restrained_S_all 1.045
_refine_ls_R_factor_all 0.0320
_refine_ls_R_factor_gt 0.0302
_refine_ls_shift/su_max 0.001
_refine_ls_shift/su_mean 0.000
_refine_ls_structure_factor_coef Fsqd
_refine_ls_weighting_details 'calc w=1/[\s^2^(Fo^2^)+(0.0389P)^2^+0.2916P] where P=(Fo^2^+2Fc^2^)/3'
_refine_ls_weighting_scheme calc
_refine_ls_wR_factor_gt 0.0781
_refine_ls_wR_factor_ref 0.0798
_reflns_number_gt 1360
_reflns_number_total 1445
_reflns_threshold_expression I>2\s(I)
_cod_data_source_file ci2680.cif
_cod_data_source_block I
_cod_depositor_comments
;
The following automatic conversions were performed:
'_symmetry_cell_setting' value 'Monoclinic' changed to 'monoclinic'
according to '/home/saulius/struct/CIF-dictionaries/cif_core.dic'
dictionary named 'cif_core.dic' version 2.4.1 from 2010-06-29.

Automatic conversion script
Id: cif_fix_enum 1527 2010-12-29 10:47:43Z saulius 

The following automatic conversions were performed:

'_symmetry_cell_setting' value 'Monoclinic' changed to 'monoclinic'
according to /home/saulius/struct/CIF-dictionaries/cif_core.dic
dictionary named 'cif_core.dic' version 2.4.1 from 2010-06-29.

Automatic conversion script
Id: cif_fix_values 1715 2011-07-08 13:25:40Z adriana 
;
_cod_original_sg_symbol_H-M 'P 21/c'
_cod_database_code 2219806
_cod_database_fobs_code 2219806

loop_
_symmetry_equiv_pos_as_xyz
'x, y, z'
'-x, y+1/2, -z+1/2'
'-x, -y, -z'
'x, -y-1/2, z-1/2'

loop_
_atom_site_type_symbol
_atom_site_label
_atom_site_fract_x
_atom_site_fract_y
_atom_site_fract_z
_atom_site_U_iso_or_equiv
_atom_site_adp_type
_atom_site_calc_flag
_atom_site_refinement_flags
_atom_site_occupancy
O O1 0.83051(8) 0.17986(13) 0.89504(15) 0.0351(2) Uani d . 1
O O2 0.88232(9) -0.10131(13) 0.86201(17) 0.0380(3) Uani d . 1
N N1 0.69905(11) 0.07910(18) 1.1544(2) 0.0343(3) Uani d . 1
H H1A 0.6428(16) 0.110(3) 1.061(3) 0.047(6) Uiso d . 1
H H1B 0.6731(14) 0.031(3) 1.267(3) 0.042(5) Uiso d . 1
H H1C 0.7342(16) 0.174(3) 1.203(3) 0.047(5) Uiso d . 1
N N2 0.77164(10) -0.04049(16) 1.08177(18) 0.0337(3) Uani d D 1
H H2 0.7430(14) -0.1422(16) 1.064(3) 0.045(5) Uiso d D 1
C C1 0.82736(11) 0.02547(18) 0.93676(19) 0.0287(3) Uani d . 1
C C2 0.93930(14) -0.0505(2) 0.6966(3) 0.0441(4) Uani d . 1
H H2A 0.9769 -0.1498 0.6530 0.066 Uiso calc PR 0.75
H H2B 0.9892 0.0405 0.7402 0.066 Uiso calc PR 0.75
H H2C 0.8896 -0.0086 0.5869 0.066 Uiso calc PR 0.75
H H2D 0.9269 0.0712 0.6670 0.066 Uiso calc PR 0.25
H H2E 0.9146 -0.1191 0.5799 0.066 Uiso calc PR 0.25
H H2F 1.0141 -0.0700 0.7332 0.066 Uiso calc PR 0.25
O O1W 0.55461(12) 0.1831(2) 0.8367(2) 0.0561(4) Uani d D 1
H H1W 0.4948(17) 0.216(4) 0.867(4) 0.095(10) Uiso d D 1
H H2W 0.537(3) 0.109(4) 0.751(4) 0.115(12) Uiso d D 1
Cl Cl1 0.64630(3) -0.09761(5) 0.54932(5) 0.03710(14) Uani d . 1

loop_
_atom_site_aniso_label
_atom_site_aniso_U_11
_atom_site_aniso_U_22
_atom_site_aniso_U_33
_atom_site_aniso_U_12
_atom_site_aniso_U_13
_atom_site_aniso_U_23
O1 0.0401(6) 0.0279(5) 0.0388(5) -0.0011(4) 0.0106(4) 0.0032(4)
O2 0.0416(6) 0.0320(5) 0.0426(6) 0.0058(4) 0.0136(5) 0.0020(4)
N1 0.0351(7) 0.0369(7) 0.0323(6) -0.0037(5) 0.0101(5) -0.0023(5)
N2 0.0381(7) 0.0275(6) 0.0371(6) -0.0032(5) 0.0113(5) 0.0010(5)
C1 0.0276(6) 0.0293(6) 0.0285(6) -0.0009(5) 0.0013(5) 0.0005(5)
C2 0.0430(9) 0.0471(9) 0.0455(8) 0.0020(7) 0.0182(7) -0.0039(7)
O1W 0.0544(8) 0.0635(9) 0.0482(7) 0.0110(7) -0.0022(6) -0.0172(6)
Cl1 0.0391(2) 0.0390(2) 0.0344(2) 0.00628(14) 0.00935(14) 0.00276(13)

loop_
_atom_type_symbol
_atom_type_description
_atom_type_scat_dispersion_real
_atom_type_scat_dispersion_imag
_atom_type_scat_source
C C 0.0033 0.0016 'International Tables Vol C Tables 4.2.6.8 and 6.1.1.4'
H H 0.0000 0.0000 'International Tables Vol C Tables 4.2.6.8 and 6.1.1.4'
Cl Cl 0.1484 0.1585 'International Tables Vol C Tables 4.2.6.8 and 6.1.1.4'
N N 0.0061 0.0033 'International Tables Vol C Tables 4.2.6.8 and 6.1.1.4'
O O 0.0106 0.0060 'International Tables Vol C Tables 4.2.6.8 and 6.1.1.4'

loop_
_geom_angle_atom_site_label_1
_geom_angle_atom_site_label_2
_geom_angle_atom_site_label_3
_geom_angle
C1 O2 C2 115.31(12)
N2 N1 H1A 114.1(12)
N2 N1 H1B 109.4(12)
H1A N1 H1B 109.2(16)
N2 N1 H1C 109.5(13)
H1A N1 H1C 110.5(18)
H1B N1 H1C 103.5(17)
C1 N2 N1 114.74(12)
C1 N2 H2 118.7(13)
N1 N2 H2 110.5(13)
O1 C1 O2 126.08(13)
O1 C1 N2 123.84(13)
O2 C1 N2 109.90(12)
O2 C2 H2A 109.5
O2 C2 H2B 109.5
H2A C2 H2B 109.5
O2 C2 H2C 109.5
H2A C2 H2C 109.5
H2B C2 H2C 109.5
O2 C2 H2D 109.5
H2A C2 H2D 141.1
H2B C2 H2D 56.3
H2C C2 H2D 56.3
O2 C2 H2E 109.5
H2A C2 H2E 56.3
H2B C2 H2E 141.1
H2C C2 H2E 56.3
H2D C2 H2E 109.5
O2 C2 H2F 109.5
H2A C2 H2F 56.3
H2B C2 H2F 56.3
H2C C2 H2F 141.1
H2D C2 H2F 109.5
H2E C2 H2F 109.5
H1W O1W H2W 102(3)

loop_
_geom_bond_atom_site_label_1
_geom_bond_atom_site_label_2
_geom_bond_distance
O1 C1 1.2146(17)
O2 C1 1.3272(17)
O2 C2 1.4486(19)
N1 N2 1.4243(17)
N1 H1A 0.92(2)
N1 H1B 0.93(2)
N1 H1C 0.89(2)
N2 C1 1.3661(17)
N2 H2 0.860(9)
C2 H2A 0.96
C2 H2B 0.96
C2 H2C 0.96
C2 H2D 0.96
C2 H2E 0.96
C2 H2F 0.96
O1W H1W 0.847(17)
O1W H2W 0.819(18)

loop_
_geom_hbond_atom_site_label_D
_geom_hbond_atom_site_label_H
_geom_hbond_atom_site_label_A
_geom_hbond_site_symmetry_A
_geom_hbond_distance_DH
_geom_hbond_distance_HA
_geom_hbond_distance_DA
_geom_hbond_angle_DHA
_geom_hbond_publ_flag
N1 H1A O1W . 0.92(2) 1.84(2) 2.743(2) 167(2) yes
N1 H1B Cl1 1_556 0.93(2) 2.20(2) 3.1152(14) 168(2) yes
N1 H1C O1 4_566 0.89(2) 2.00(2) 2.8443(17) 158(2) yes
O1W H1W Cl1 2_656 0.85(2) 2.41(3) 3.2172(16) 161(3) yes
N2 H2 Cl1 4_556 0.860(10) 2.330(10) 3.1833(13) 171(2) yes
O1W H2W Cl1 . 0.82(2) 2.58(3) 3.1959(14) 133(3) yes

loop_
_geom_torsion_atom_site_label_1
_geom_torsion_atom_site_label_2
_geom_torsion_atom_site_label_3
_geom_torsion_atom_site_label_4
_geom_torsion
C2 O2 C1 O1 -8.8(2)
C2 O2 C1 N2 175.92(13)
N1 N2 C1 O1 12.3(2)
N1 N2 C1 O2 -172.27(12)
